data_4035359
loop_
_publ_author_name
'Shu, Wen-Ming'
'Liu, Shan'
'He, Jian-Xin'
'Wang, Shuai'
'Wu, An-Xin'

_publ_section_title
;
 Sequential \s-Bond Insertion/Benzannulation Involving Arynes: Selective
 Synthesis of Polysubstituted Naphthalenes.
;
_journal_issue 16
_journal_name_full 'The Journal of organic chemistry'
_journal_page_first 9156
_journal_page_last 9165
_journal_paper_doi 10.1021/acs.joc.8b01207
_journal_volume 83
_journal_year 2018
_chemical_formula_sum 'C26 H22 O3'
_chemical_formula_weight 382.44
_space_group_IT_number 2
_space_group_name_Hall '-P 1'
_space_group_name_H-M_alt 'P -1'
_symmetry_cell_setting triclinic
_symmetry_space_group_name_H-M 'P -1'
_atom_sites_solution_hydrogens geom
_atom_sites_solution_primary direct
_atom_sites_solution_secondary difmap
_audit_creation_method SHELXL-97
_cell_angle_alpha 103.773(2)
_cell_angle_beta 92.178(2)
_cell_angle_gamma 94.681(2)
_cell_formula_units_Z 2
_cell_length_a 7.5024(10)
_cell_length_b 11.7183(16)
_cell_length_c 11.9498(16)
_cell_measurement_reflns_used 3109
_cell_measurement_temperature 273(2)
_cell_measurement_theta_max 30.79
_cell_measurement_theta_min 2.73
_cell_volume 1015.2(2)
_computing_structure_refinement 'SHELXL-97 (Sheldrick, 1997)'
_computing_structure_solution 'SHELXS-97 (Sheldrick, 1990)'
_diffrn_ambient_temperature 273(2)
_diffrn_measured_fraction_theta_full 0.963
_diffrn_measured_fraction_theta_max 0.963
_diffrn_measurement_device_type CCD
_diffrn_radiation_monochromator graphite
_diffrn_radiation_source 'fine-focus sealed tube'
_diffrn_radiation_type MoK\a
_diffrn_radiation_wavelength 0.71073
_diffrn_reflns_av_R_equivalents 0.0211
_diffrn_reflns_av_sigmaI/netI 0.0380
_diffrn_reflns_limit_h_max 10
_diffrn_reflns_limit_h_min -10
_diffrn_reflns_limit_k_max 16
_diffrn_reflns_limit_k_min -17
_diffrn_reflns_limit_l_max 17
_diffrn_reflns_limit_l_min -17
_diffrn_reflns_number 11081
_diffrn_reflns_theta_full 31.08
_diffrn_reflns_theta_max 31.08
_diffrn_reflns_theta_min 1.76
_exptl_absorpt_coefficient_mu 0.081
_exptl_absorpt_correction_T_max 0.9856
_exptl_absorpt_correction_T_min 0.9824
_exptl_absorpt_correction_type multi-scan
_exptl_absorpt_process_details sadabs
_exptl_crystal_colour colorless
_exptl_crystal_density_diffrn 1.251
_exptl_crystal_density_method 'not measured'
_exptl_crystal_description block
_exptl_crystal_F_000 404
_exptl_crystal_size_max 0.22
_exptl_crystal_size_mid 0.20
_exptl_crystal_size_min 0.18
_refine_diff_density_max 0.212
_refine_diff_density_min -0.214
_refine_diff_density_rms 0.051
_refine_ls_extinction_method none
_refine_ls_goodness_of_fit_ref 0.931
_refine_ls_hydrogen_treatment mixed
_refine_ls_matrix_type full
_refine_ls_number_parameters 264
_refine_ls_number_reflns 6270
_refine_ls_number_restraints 0
_refine_ls_restrained_S_all 0.931
_refine_ls_R_factor_all 0.0777
_refine_ls_R_factor_gt 0.0505
_refine_ls_shift/su_max 0.000
_refine_ls_shift/su_mean 0.000
_refine_ls_structure_factor_coef Fsqd
_refine_ls_weighting_details 'calc w=1/[\s^2^(Fo^2^)+(0.1299P)^2^+0.0000P] where P=(Fo^2^+2Fc^2^)/3'
_refine_ls_weighting_scheme calc
_refine_ls_wR_factor_gt 0.1577
_refine_ls_wR_factor_ref 0.1886
_reflns_number_gt 4155
_reflns_number_total 6270
_reflns_threshold_expression >2sigma(I)
_cod_data_source_file jo8b01207_si_002.cif
_cod_data_source_block 1
_cod_depositor_comments
;
The following automatic conversions were performed:

data item '_symmetry_cell_setting' value 'Triclinic' was changed to
'triclinic' in accordance with the
/home/data/users/saulius/crontab/automatic-downloads/current/ACS/lib/dictionaries/cif_core.dic
dictionary named 'cif_core.dic' version 2.4.2 last updated on
2011-04-26.

Automatic conversion script
Id: cif_fix_values 6909 2019-04-08 15:41:33Z antanas 
;
_cod_original_sg_symbol_H-M P-1
_cod_database_code 4035359

loop_
_symmetry_equiv_pos_as_xyz
'x, y, z'
'-x, -y, -z'

loop_
_atom_site_label
_atom_site_type_symbol
_atom_site_fract_x
_atom_site_fract_y
_atom_site_fract_z
_atom_site_U_iso_or_equiv
_atom_site_adp_type
_atom_site_occupancy
_atom_site_symmetry_multiplicity
_atom_site_calc_flag
_atom_site_refinement_flags
C1 C 1.16619(15) 0.66384(10) 0.59470(10) 0.0365(2) Uani 1 1 d .
C2 C 1.27437(16) 0.58315(11) 0.61952(10) 0.0408(3) Uani 1 1 d .
H2 H 1.3499 0.5481 0.5641 0.049 Uiso 1 1 calc R
C3 C 1.27481(16) 0.55161(10) 0.72647(10) 0.0389(3) Uani 1 1 d .
C4 C 1.16366(15) 0.60701(10) 0.81288(10) 0.0368(2) Uani 1 1 d .
C5 C 1.05044(15) 0.69133(10) 0.78794(9) 0.0353(2) Uani 1 1 d .
C6 C 1.05179(15) 0.71683(9) 0.68066(10) 0.0353(2) Uani 1 1 d .
C7 C 1.16301(17) 0.57144(12) 0.91849(11) 0.0449(3) Uani 1 1 d .
H7 H 1.0920 0.6070 0.9765 0.054 Uiso 1 1 calc R
C8 C 1.2657(2) 0.48554(13) 0.93562(12) 0.0534(3) Uani 1 1 d .
H8 H 1.2622 0.4626 1.0049 0.064 Uiso 1 1 calc R
C9 C 1.3758(2) 0.43146(13) 0.85102(13) 0.0548(4) Uani 1 1 d .
H9 H 1.4452 0.3732 0.8642 0.066 Uiso 1 1 calc R
C10 C 1.38149(18) 0.46440(12) 0.74885(12) 0.0486(3) Uani 1 1 d .
H10 H 1.4565 0.4290 0.6932 0.058 Uiso 1 1 calc R
C11 C 0.92136(16) 0.74428(10) 0.87269(10) 0.0381(3) Uani 1 1 d .
C12 C 0.73835(17) 0.71215(11) 0.85102(11) 0.0449(3) Uani 1 1 d .
H12 H 0.6975 0.6556 0.7844 0.054 Uiso 1 1 calc R
C13 C 0.6164(2) 0.76294(13) 0.92693(14) 0.0551(4) Uani 1 1 d .
H13 H 0.4946 0.7400 0.9112 0.066 Uiso 1 1 calc R
C14 C 0.6742(2) 0.84730(13) 1.02554(13) 0.0567(4) Uani 1 1 d .
C15 C 0.8553(2) 0.87979(13) 1.05041(12) 0.0582(4) Uani 1 1 d .
H15 H 0.8952 0.9361 1.1175 0.070 Uiso 1 1 calc R
C16 C 0.9774(2) 0.82739(12) 0.97408(11) 0.0497(3) Uani 1 1 d .
H16 H 1.0993 0.8486 0.9914 0.060 Uiso 1 1 calc R
C17 C 1.17119(15) 0.69438(10) 0.48080(10) 0.0367(2) Uani 1 1 d .
C18 C 1.1924(2) 0.81091(11) 0.47262(12) 0.0481(3) Uani 1 1 d .
H18 H 1.2011 0.8715 0.5395 0.058 Uiso 1 1 calc R
C19 C 1.2009(2) 0.83813(14) 0.36627(14) 0.0598(4) Uani 1 1 d .
H19 H 1.2141 0.9166 0.3620 0.072 Uiso 1 1 calc R
C20 C 1.1899(2) 0.74904(16) 0.26661(13) 0.0617(4) Uani 1 1 d .
H20 H 1.1962 0.7672 0.1952 0.074 Uiso 1 1 calc R
C21 C 1.1695(2) 0.63303(15) 0.27326(12) 0.0578(4) Uani 1 1 d .
H21 H 1.1625 0.5728 0.2062 0.069 Uiso 1 1 calc R
C22 C 1.15947(18) 0.60583(12) 0.37956(11) 0.0459(3) Uani 1 1 d .
H22 H 1.1447 0.5272 0.3832 0.055 Uiso 1 1 calc R
C23 C 0.92013(17) 0.79676(11) 0.65222(10) 0.0406(3) Uani 1 1 d .
C24 C 0.6574(2) 0.79682(16) 0.53354(16) 0.0658(4) Uani 1 1 d .
H24A H 0.6286 0.8605 0.5965 0.079 Uiso 1 1 calc R
H24B H 0.5496 0.7437 0.5089 0.079 Uiso 1 1 calc R
C25 C 0.7158(3) 0.84616(19) 0.43620(17) 0.0779(5) Uani 1 1 d .
H25A H 0.8162 0.9040 0.4621 0.117 Uiso 1 1 calc R
H25B H 0.6189 0.8826 0.4082 0.117 Uiso 1 1 calc R
H25C H 0.7500 0.7839 0.3752 0.117 Uiso 1 1 calc R
C26 C 0.5846(4) 0.9947(2) 1.1816(2) 0.1049(8) Uani 1 1 d .
H26A H 0.6708 0.9792 1.2363 0.157 Uiso 1 1 calc R
H26B H 0.4785 1.0182 1.2198 0.157 Uiso 1 1 calc R
H26C H 0.6344 1.0569 1.1492 0.157 Uiso 1 1 calc R
O1 O 0.79459(12) 0.73354(8) 0.57428(8) 0.0499(2) Uani 1 1 d .
O2 O 0.92328(16) 0.90074(8) 0.69302(9) 0.0588(3) Uani 1 1 d .
O3 O 0.5413(2) 0.89272(13) 1.09355(12) 0.0883(4) Uani 1 1 d .

loop_
_atom_site_aniso_label
_atom_site_aniso_U_11
_atom_site_aniso_U_22
_atom_site_aniso_U_33
_atom_site_aniso_U_23
_atom_site_aniso_U_13
_atom_site_aniso_U_12
C1 0.0390(6) 0.0366(5) 0.0357(6) 0.0121(4) 0.0043(4) 0.0033(4)
C2 0.0428(6) 0.0434(6) 0.0396(6) 0.0135(5) 0.0100(5) 0.0100(5)
C3 0.0377(6) 0.0408(6) 0.0413(6) 0.0149(5) 0.0025(5) 0.0065(4)
C4 0.0362(6) 0.0397(6) 0.0361(6) 0.0128(5) 0.0007(4) 0.0018(4)
C5 0.0371(6) 0.0356(5) 0.0332(5) 0.0085(4) 0.0025(4) 0.0031(4)
C6 0.0397(6) 0.0323(5) 0.0350(5) 0.0096(4) 0.0031(4) 0.0049(4)
C7 0.0455(7) 0.0546(7) 0.0385(6) 0.0189(5) 0.0019(5) 0.0051(5)
C8 0.0551(8) 0.0639(9) 0.0493(7) 0.0298(7) -0.0024(6) 0.0073(6)
C9 0.0551(8) 0.0570(8) 0.0606(8) 0.0285(7) -0.0026(6) 0.0150(6)
C10 0.0473(7) 0.0518(7) 0.0521(7) 0.0193(6) 0.0064(6) 0.0154(5)
C11 0.0440(6) 0.0371(5) 0.0349(5) 0.0111(4) 0.0064(4) 0.0057(4)
C12 0.0454(7) 0.0438(6) 0.0439(7) 0.0070(5) 0.0058(5) 0.0040(5)
C13 0.0462(7) 0.0572(8) 0.0630(9) 0.0135(7) 0.0162(6) 0.0075(6)
C14 0.0719(10) 0.0519(8) 0.0515(8) 0.0148(6) 0.0271(7) 0.0180(7)
C15 0.0805(11) 0.0513(8) 0.0388(7) 0.0014(6) 0.0120(7) 0.0072(7)
C16 0.0553(8) 0.0509(7) 0.0401(7) 0.0064(5) 0.0041(5) 0.0013(6)
C17 0.0361(6) 0.0413(6) 0.0352(5) 0.0133(4) 0.0054(4) 0.0056(4)
C18 0.0617(8) 0.0428(6) 0.0430(7) 0.0147(5) 0.0089(6) 0.0076(6)
C19 0.0759(10) 0.0569(8) 0.0571(8) 0.0315(7) 0.0122(7) 0.0114(7)
C20 0.0705(10) 0.0822(11) 0.0410(7) 0.0294(7) 0.0078(6) 0.0115(8)
C21 0.0657(9) 0.0698(9) 0.0343(6) 0.0077(6) 0.0033(6) 0.0003(7)
C22 0.0497(7) 0.0465(6) 0.0408(6) 0.0097(5) 0.0069(5) 0.0014(5)
C23 0.0493(7) 0.0397(6) 0.0354(6) 0.0121(5) 0.0059(5) 0.0099(5)
C24 0.0482(8) 0.0761(10) 0.0790(11) 0.0283(9) -0.0078(7) 0.0176(7)
C25 0.0823(12) 0.0824(12) 0.0761(11) 0.0352(10) -0.0149(9) 0.0116(9)
C26 0.152(2) 0.0896(15) 0.0739(13) 0.0028(11) 0.0504(14) 0.0464(15)
O1 0.0453(5) 0.0504(5) 0.0554(6) 0.0147(4) -0.0040(4) 0.0095(4)
O2 0.0807(7) 0.0402(5) 0.0555(6) 0.0085(4) -0.0028(5) 0.0187(5)
O3 0.0948(10) 0.0841(9) 0.0855(9) 0.0066(7) 0.0503(8) 0.0263(7)

loop_
_atom_type_symbol
_atom_type_description
_atom_type_scat_dispersion_real
_atom_type_scat_dispersion_imag
_atom_type_scat_source
C C 0.0033 0.0016 'International Tables Vol C Tables 4.2.6.8 and 6.1.1.4'
H H 0.0000 0.0000 'International Tables Vol C Tables 4.2.6.8 and 6.1.1.4'
O O 0.0106 0.0060 'International Tables Vol C Tables 4.2.6.8 and 6.1.1.4'

loop_
_geom_angle_atom_site_label_1
_geom_angle_atom_site_label_2
_geom_angle_atom_site_label_3
_geom_angle
C2 C1 C6 118.14(10)
C2 C1 C17 120.06(10)
C6 C1 C17 121.81(10)
C1 C2 C3 122.13(11)
C2 C3 C10 121.42(11)
C2 C3 C4 119.42(10)
C10 C3 C4 119.16(11)
C7 C4 C3 118.29(11)
C7 C4 C5 122.74(11)
C3 C4 C5 118.89(10)
C6 C5 C4 119.35(10)
C6 C5 C11 119.95(10)
C4 C5 C11 120.52(10)
C5 C6 C1 122.03(10)
C5 C6 C23 118.54(10)
C1 C6 C23 119.31(10)
C8 C7 C4 120.59(13)
C7 C8 C9 121.19(12)
C10 C9 C8 119.85(12)
C9 C10 C3 120.91(12)
C16 C11 C12 117.76(12)
C16 C11 C5 121.95(11)
C12 C11 C5 120.28(10)
C13 C12 C11 121.07(12)
C14 C13 C12 120.30(14)
O3 C14 C13 115.21(15)
O3 C14 C15 124.78(15)
C13 C14 C15 120.01(13)
C14 C15 C16 119.32(13)
C11 C16 C15 121.50(14)
C18 C17 C22 118.27(11)
C18 C17 C1 121.43(11)
C22 C17 C1 120.27(10)
C19 C18 C17 120.89(13)
C20 C19 C18 120.06(13)
C21 C20 C19 119.76(13)
C20 C21 C22 120.17(13)
C21 C22 C17 120.84(12)
O2 C23 O1 124.54(12)
O2 C23 C6 126.08(12)
O1 C23 C6 109.37(10)
O1 C24 C25 111.87(14)
C23 O1 C24 117.36(11)
C14 O3 C26 118.51(17)

loop_
_geom_bond_atom_site_label_1
_geom_bond_atom_site_label_2
_geom_bond_distance
C1 C2 1.3716(16)
C1 C6 1.4240(16)
C1 C17 1.4885(15)
C2 C3 1.4123(16)
C3 C10 1.4156(17)
C3 C4 1.4205(17)
C4 C7 1.4203(16)
C4 C5 1.4299(16)
C5 C6 1.3840(15)
C5 C11 1.4906(16)
C6 C23 1.4985(16)
C7 C8 1.3642(19)
C8 C9 1.397(2)
C9 C10 1.3664(19)
C11 C16 1.3878(17)
C11 C12 1.3915(18)
C12 C13 1.3817(19)
C13 C14 1.375(2)
C14 O3 1.3717(18)
C14 C15 1.382(2)
C15 C16 1.392(2)
C17 C18 1.3888(17)
C17 C22 1.3882(17)
C18 C19 1.3845(19)
C19 C20 1.379(2)
C20 C21 1.377(2)
C21 C22 1.3845(19)
C23 O2 1.1977(15)
C23 O1 1.3395(16)
C24 O1 1.4511(17)
C24 C25 1.482(3)
C26 O3 1.398(3)
